data_2224254
loop_
_publ_author_name
'Comerlato, Nadia M.'
'Tiekink, Edward R. T.'
'Wardell, James L.'
'Wardell, Solange M. S. V.'

_publ_section_title
;(Dimethyl
 sulfoxide-\k<i>O</i>)diphenyl(3-thioxo-3<i>H</i>-1,2-dithiole-4,5-dithiolato-\k^2^<i>S</i>^4^,<i>S</i>^5^)tin(IV)
;
_journal_coeditor_code HB5220
_journal_issue 12
_journal_name_full 'Acta Crystallographica Section E'
_journal_page_first m1592
_journal_page_last m1593
_journal_paper_doi 10.1107/S1600536809047904
_journal_volume 65
_journal_year 2009
_chemical_formula_iupac '[Sn (C6 H5)2 (C3 S5) (C2 H6 O S)]'
_chemical_formula_moiety 'C17 H16 O S6 Sn'
_chemical_formula_sum 'C17 H16 O S6 Sn'
_chemical_formula_weight 547.35
_chemical_name_systematic
;
(Dimethyl
sulfoxide-\k<i>O</i>)diphenyl(3-thioxo-3<i>H</i>-1,2-dithiole-4,5-dithiolato-
\k^2^<i>S</i>^4^,<i>S</i>^5^)tin(IV)
;
_space_group_IT_number 14
_symmetry_cell_setting monoclinic
_symmetry_space_group_name_Hall '-P 2yn'
_symmetry_space_group_name_H-M 'P 1 21/n 1'
_atom_sites_solution_hydrogens geom
_atom_sites_solution_primary direct
_atom_sites_solution_secondary difmap
_audit_creation_method SHELXL-97
_cell_angle_alpha 90
_cell_angle_beta 96.892(2)
_cell_angle_gamma 90
_cell_formula_units_Z 4
_cell_length_a 11.1420(5)
_cell_length_b 15.7237(6)
_cell_length_c 11.9646(6)
_cell_measurement_reflns_used 44319
_cell_measurement_temperature 120(2)
_cell_measurement_theta_max 27.5
_cell_measurement_theta_min 2.9
_cell_volume 2080.97(16)
_computing_cell_refinement 'DENZO (Otwinowski & Minor, 1997) and COLLECT (Hooft, 1998)'
_computing_data_collection 'COLLECT (Hooft, 1998)'
_computing_data_reduction 'DENZO (Otwinowski & Minor, 1997) and COLLECT (Hooft, 1998)'
_computing_molecular_graphics 'DIAMOND (Brandenburg, 2006)'
_computing_publication_material 'publCIF (Westrip, 2009)'
_computing_structure_refinement 'SHELXL97 (Sheldrick, 2008)'
_computing_structure_solution 'SHELXS97 (Sheldrick, 2008)'
_diffrn_ambient_temperature 120(2)
_diffrn_detector_area_resol_mean 9.091
_diffrn_measured_fraction_theta_full 0.995
_diffrn_measured_fraction_theta_max 0.995
_diffrn_measurement_device_type 'Bruker--Nonius 95mm CCD camera on \k-goniostat'
_diffrn_measurement_method '\f and \w'
_diffrn_radiation_monochromator graphite
_diffrn_radiation_source 'Bruker-Nonius FR591 rotating anode'
_diffrn_radiation_type MoK\a
_diffrn_radiation_wavelength 0.71069
_diffrn_reflns_av_R_equivalents 0.057
_diffrn_reflns_av_sigmaI/netI 0.047
_diffrn_reflns_limit_h_max 14
_diffrn_reflns_limit_h_min -14
_diffrn_reflns_limit_k_max 19
_diffrn_reflns_limit_k_min -20
_diffrn_reflns_limit_l_max 15
_diffrn_reflns_limit_l_min -15
_diffrn_reflns_number 22729
_diffrn_reflns_theta_full 27.5
_diffrn_reflns_theta_max 27.5
_diffrn_reflns_theta_min 3.1
_diffrn_standards_decay_% 0
_diffrn_standards_number 0
_exptl_absorpt_coefficient_mu 1.834
_exptl_absorpt_correction_T_max 0.746
_exptl_absorpt_correction_T_min 0.536
_exptl_absorpt_correction_type multi-scan
_exptl_absorpt_process_details '(SADABS; Sheldrick, 2007)'
_exptl_crystal_colour yellow
_exptl_crystal_density_diffrn 1.747
_exptl_crystal_density_method 'not measured'
_exptl_crystal_description block
_exptl_crystal_F_000 1088
_exptl_crystal_size_max 0.24
_exptl_crystal_size_mid 0.16
_exptl_crystal_size_min 0.10
_refine_diff_density_max 0.85
_refine_diff_density_min -1.26
_refine_ls_extinction_method none
_refine_ls_goodness_of_fit_ref 1.06
_refine_ls_hydrogen_treatment constr
_refine_ls_matrix_type full
_refine_ls_number_parameters 228
_refine_ls_number_reflns 4770
_refine_ls_number_restraints 0
_refine_ls_restrained_S_all 1.06
_refine_ls_R_factor_all 0.050
_refine_ls_R_factor_gt 0.037
_refine_ls_shift/su_max_lt 0.001
_refine_ls_shift/su_mean 0.000
_refine_ls_structure_factor_coef Fsqd
_refine_ls_weighting_details 'calc w=1/[\s^2^(Fo^2^)+(0.0404P)^2^+1.7706P] where P=(Fo^2^+2Fc^2^)/3'
_refine_ls_weighting_scheme calc
_refine_ls_wR_factor_gt 0.082
_refine_ls_wR_factor_ref 0.088
_reflns_number_gt 3906
_reflns_number_total 4770
_reflns_threshold_expression I>2\s(I)
_cod_data_source_file hb5220.cif
_cod_data_source_block I
_cod_original_sg_symbol_H-M 'P 21/n'
_cod_database_code 2224254
_cod_database_fobs_code 2224254

loop_
_symmetry_equiv_pos_as_xyz
'x, y, z'
'-x+1/2, y+1/2, -z+1/2'
'-x, -y, -z'
'x-1/2, -y-1/2, z-1/2'

loop_
_atom_site_type_symbol
_atom_site_label
_atom_site_fract_x
_atom_site_fract_y
_atom_site_fract_z
_atom_site_U_iso_or_equiv
_atom_site_adp_type
_atom_site_calc_flag
_atom_site_refinement_flags
_atom_site_occupancy
_atom_site_disorder_assembly
_atom_site_disorder_group
Sn Sn 0.823308(19) 0.079364(13) 0.201486(19) 0.01886(9) Uani d . 1 . .
S S1 0.64254(8) 0.07006(5) 0.29688(7) 0.02196(18) Uani d . 1 . .
S S2 0.68225(8) 0.10256(6) 0.01905(8) 0.0263(2) Uani d . 1 . .
S S3 0.42347(8) 0.12813(5) -0.02069(8) 0.0266(2) Uani d . 1 . .
S S4 0.30214(8) 0.12492(6) 0.09713(8) 0.0302(2) Uani d . 1 . .
S S5 0.35612(8) 0.08574(6) 0.33685(9) 0.0301(2) Uani d . 1 . .
S S6 0.89763(8) 0.13614(5) 0.46902(8) 0.0264(2) Uani d . 1 . .
O O1 0.9096(2) 0.06287(13) 0.38570(19) 0.0218(5) Uani d . 1 . .
C C1 0.5279(3) 0.09377(19) 0.1865(3) 0.0210(7) Uani d . 1 . .
C C2 0.5481(3) 0.1063(2) 0.0763(3) 0.0226(7) Uani d . 1 . .
C C3 0.4068(3) 0.0995(2) 0.2126(3) 0.0249(7) Uani d . 1 . .
C C4 0.8953(3) -0.0427(2) 0.1706(3) 0.0199(7) Uani d . 1 . .
C C5 1.0061(3) -0.0547(2) 0.1308(3) 0.0291(8) Uani d . 1 . .
H H5 1.0562 -0.0073 0.1200 0.035 Uiso calc R 1 . .
C C6 1.0440(3) -0.1366(2) 0.1067(3) 0.0349(9) Uani d . 1 . .
H H6 1.1200 -0.1448 0.0798 0.042 Uiso calc R 1 . .
C C7 0.9712(3) -0.2061(2) 0.1217(3) 0.0327(9) Uani d . 1 . .
H H7 0.9965 -0.2616 0.1037 0.039 Uiso calc R 1 . .
C C8 0.8622(3) -0.1945(2) 0.1626(3) 0.0277(8) Uani d . 1 . .
H H8 0.8126 -0.2423 0.1735 0.033 Uiso calc R 1 . .
C C9 0.8241(3) -0.1133(2) 0.1883(3) 0.0216(7) Uani d . 1 . .
H H9 0.7495 -0.1059 0.2179 0.026 Uiso calc R 1 . .
C C10 0.9274(3) 0.1927(2) 0.1953(3) 0.0212(7) Uani d . 1 . .
C C11 1.0477(3) 0.1947(2) 0.2438(3) 0.0260(7) Uani d . 1 . .
H H11 1.0842 0.1443 0.2758 0.031 Uiso calc R 1 . .
C C12 1.1145(3) 0.2691(2) 0.2459(3) 0.0331(9) Uani d . 1 . .
H H12 1.1963 0.2698 0.2792 0.040 Uiso calc R 1 . .
C C13 1.0608(4) 0.3427(2) 0.1990(4) 0.0376(10) Uani d . 1 . .
H H13 1.1055 0.3943 0.2023 0.045 Uiso calc R 1 . .
C C14 0.9438(4) 0.3415(2) 0.1480(3) 0.0350(9) Uani d . 1 . .
H H14 0.9085 0.3919 0.1147 0.042 Uiso calc R 1 . .
C C15 0.8763(3) 0.2666(2) 0.1450(3) 0.0270(8) Uani d . 1 . .
H H15 0.7956 0.2658 0.1087 0.032 Uiso calc R 1 . .
C C16 1.0469(3) 0.1532(2) 0.5361(3) 0.0351(9) Uani d . 1 . .
H H16A 1.0823 0.0987 0.5628 0.053 Uiso calc R 1 . .
H H16B 1.0443 0.1917 0.6002 0.053 Uiso calc R 1 . .
H H16C 1.0962 0.1785 0.4824 0.053 Uiso calc R 1 . .
C C17 0.8353(4) 0.0869(3) 0.5831(4) 0.0423(10) Uani d . 1 . .
H H17A 0.7533 0.0670 0.5574 0.064 Uiso calc R 1 . .
H H17B 0.8326 0.1281 0.6441 0.064 Uiso calc R 1 . .
H H17C 0.8858 0.0384 0.6105 0.064 Uiso calc R 1 . .

loop_
_atom_site_aniso_label
_atom_site_aniso_U_11
_atom_site_aniso_U_22
_atom_site_aniso_U_33
_atom_site_aniso_U_12
_atom_site_aniso_U_13
_atom_site_aniso_U_23
Sn 0.01908(13) 0.01369(12) 0.02314(14) 0.00039(8) -0.00013(9) 0.00187(8)
S1 0.0222(4) 0.0193(4) 0.0241(5) 0.0009(3) 0.0015(3) 0.0028(3)
S2 0.0210(4) 0.0330(5) 0.0243(5) 0.0008(3) 0.0000(4) 0.0059(4)
S3 0.0213(4) 0.0276(4) 0.0293(5) 0.0011(3) -0.0039(4) 0.0000(4)
S4 0.0194(4) 0.0347(5) 0.0356(5) 0.0019(4) -0.0007(4) -0.0036(4)
S5 0.0259(5) 0.0298(5) 0.0360(6) -0.0008(3) 0.0096(4) -0.0007(4)
S6 0.0326(5) 0.0183(4) 0.0263(5) 0.0038(3) -0.0041(4) -0.0022(3)
O1 0.0270(13) 0.0153(11) 0.0224(13) 0.0015(9) 0.0004(10) -0.0005(9)
C1 0.0199(16) 0.0128(15) 0.0292(19) 0.0002(12) -0.0021(14) -0.0015(13)
C2 0.0222(17) 0.0168(15) 0.0276(19) 0.0021(13) -0.0011(14) -0.0005(13)
C3 0.0210(17) 0.0190(16) 0.034(2) -0.0001(13) -0.0012(15) -0.0006(14)
C4 0.0210(16) 0.0172(15) 0.0203(17) 0.0019(13) -0.0024(13) 0.0010(13)
C5 0.0271(19) 0.0246(17) 0.036(2) 0.0000(14) 0.0059(16) 0.0053(16)
C6 0.031(2) 0.041(2) 0.035(2) 0.0111(17) 0.0121(17) 0.0045(17)
C7 0.044(2) 0.0218(17) 0.032(2) 0.0098(16) 0.0041(17) -0.0024(15)
C8 0.039(2) 0.0174(16) 0.0254(19) -0.0013(14) 0.0002(16) 0.0044(14)
C9 0.0221(17) 0.0195(16) 0.0222(18) -0.0016(13) -0.0013(14) 0.0008(13)
C10 0.0257(17) 0.0170(15) 0.0216(18) -0.0003(13) 0.0063(14) -0.0002(13)
C11 0.0243(17) 0.0233(17) 0.030(2) -0.0018(14) 0.0027(15) -0.0018(14)
C12 0.029(2) 0.034(2) 0.038(2) -0.0086(16) 0.0099(17) -0.0065(17)
C13 0.049(3) 0.0236(18) 0.045(2) -0.0145(17) 0.026(2) -0.0081(17)
C14 0.050(2) 0.0178(17) 0.041(2) 0.0041(16) 0.021(2) 0.0026(16)
C15 0.0300(19) 0.0197(16) 0.032(2) 0.0039(14) 0.0051(15) 0.0014(14)
C16 0.035(2) 0.033(2) 0.034(2) -0.0047(16) -0.0112(17) 0.0022(17)
C17 0.049(3) 0.049(3) 0.031(2) -0.0049(19) 0.012(2) -0.0018(18)

loop_
_atom_type_symbol
_atom_type_description
_atom_type_scat_dispersion_real
_atom_type_scat_dispersion_imag
_atom_type_scat_source
C C 0.0033 0.0016 'International Tables Vol C Tables 4.2.6.8 and 6.1.1.4'
H H 0.0000 0.0000 'International Tables Vol C Tables 4.2.6.8 and 6.1.1.4'
S S 0.1246 0.1234 'International Tables Vol C Tables 4.2.6.8 and 6.1.1.4'
Sn Sn -0.6537 1.4246 'International Tables Vol C Tables 4.2.6.8 and 6.1.1.4'
O O 0.0106 0.0060 'International Tables Vol C Tables 4.2.6.8 and 6.1.1.4'

loop_
_geom_angle_atom_site_label_1
_geom_angle_atom_site_label_2
_geom_angle_atom_site_label_3
_geom_angle_site_symmetry_1
_geom_angle_site_symmetry_3
_geom_angle
_geom_angle_publ_flag
C4 Sn C10 . . 121.97(12) ?
C4 Sn O1 . . 86.68(10) ?
C10 Sn O1 . . 87.79(10) ?
C4 Sn S1 . . 112.16(9) ?
C10 Sn S1 . . 123.38(9) ?
O1 Sn S1 . . 79.58(6) ?
C4 Sn S2 . . 100.73(9) ?
C10 Sn S2 . . 97.58(9) ?
O1 Sn S2 . . 166.52(6) ?
S1 Sn S2 . . 87.16(3) ?
C1 S1 Sn . . 101.66(12) ?
C2 S2 Sn . . 98.03(12) ?
C2 S3 S4 . . 94.35(12) ?
C3 S4 S3 . . 96.65(12) ?
O1 S6 C16 . . 104.84(17) ?
O1 S6 C17 . . 104.05(17) ?
C16 S6 C17 . . 98.6(2) ?
S6 O1 Sn . . 118.36(12) ?
C2 C1 C3 . . 117.9(3) ?
C2 C1 S1 . . 124.0(3) ?
C3 C1 S1 . . 118.0(3) ?
C1 C2 S2 . . 128.8(3) ?
C1 C2 S3 . . 117.3(3) ?
S2 C2 S3 . . 113.9(2) ?
C1 C3 S5 . . 128.2(3) ?
C1 C3 S4 . . 113.7(3) ?
S5 C3 S4 . . 118.1(2) ?
C5 C4 C9 . . 119.3(3) ?
C5 C4 Sn . . 123.5(2) ?
C9 C4 Sn . . 117.2(2) ?
C4 C5 C6 . . 120.0(3) ?
C4 C5 H5 . . 120.0 ?
C6 C5 H5 . . 120.0 ?
C7 C6 C5 . . 120.3(3) ?
C7 C6 H6 . . 119.9 ?
C5 C6 H6 . . 119.9 ?
C8 C7 C6 . . 119.9(3) ?
C8 C7 H7 . . 120.0 ?
C6 C7 H7 . . 120.0 ?
C7 C8 C9 . . 120.3(3) ?
C7 C8 H8 . . 119.8 ?
C9 C8 H8 . . 119.8 ?
C8 C9 C4 . . 120.2(3) ?
C8 C9 H9 . . 119.9 ?
C4 C9 H9 . . 119.9 ?
C11 C10 C15 . . 118.8(3) ?
C11 C10 Sn . . 120.2(2) ?
C15 C10 Sn . . 121.0(2) ?
C12 C11 C10 . . 120.9(3) ?
C12 C11 H11 . . 119.6 ?
C10 C11 H11 . . 119.6 ?
C11 C12 C13 . . 119.5(4) ?
C11 C12 H12 . . 120.3 ?
C13 C12 H12 . . 120.3 ?
C14 C13 C12 . . 120.5(3) ?
C14 C13 H13 . . 119.7 ?
C12 C13 H13 . . 119.7 ?
C13 C14 C15 . . 120.3(3) ?
C13 C14 H14 . . 119.9 ?
C15 C14 H14 . . 119.9 ?
C14 C15 C10 . . 120.0(3) ?
C14 C15 H15 . . 120.0 ?
C10 C15 H15 . . 120.0 ?
S6 C16 H16A . . 109.5 ?
S6 C16 H16B . . 109.5 ?
H16A C16 H16B . . 109.5 ?
S6 C16 H16C . . 109.5 ?
H16A C16 H16C . . 109.5 ?
H16B C16 H16C . . 109.5 ?
S6 C17 H17A . . 109.5 ?
S6 C17 H17B . . 109.5 ?
H17A C17 H17B . . 109.5 ?
S6 C17 H17C . . 109.5 ?
H17A C17 H17C . . 109.5 ?
H17B C17 H17C . . 109.5 ?

loop_
_geom_bond_atom_site_label_1
_geom_bond_atom_site_label_2
_geom_bond_site_symmetry_2
_geom_bond_distance
_geom_bond_publ_flag
Sn C4 . 2.130(3) y
Sn C10 . 2.133(3) y
Sn O1 . 2.311(2) y
Sn S1 . 2.4357(9) y
Sn S2 . 2.5582(9) y
S1 C1 . 1.764(3) ?
S2 C2 . 1.718(3) ?
S3 C2 . 1.734(3) ?
S3 S4 . 2.0674(13) ?
S4 C3 . 1.744(4) ?
S5 C3 . 1.667(4) ?
S6 O1 . 1.540(2) ?
S6 C16 . 1.778(4) ?
S6 C17 . 1.781(4) ?
C1 C2 . 1.379(5) ?
C1 C3 . 1.423(5) ?
C4 C5 . 1.388(5) ?
C4 C9 . 1.395(5) ?
C5 C6 . 1.396(5) ?
C5 H5 . 0.9500 ?
C6 C7 . 1.384(5) ?
C6 H6 . 0.9500 ?
C7 C8 . 1.375(5) ?
C7 H7 . 0.9500 ?
C8 C9 . 1.392(5) ?
C8 H8 . 0.9500 ?
C9 H9 . 0.9500 ?
C10 C11 . 1.396(5) ?
C10 C15 . 1.398(5) ?
C11 C12 . 1.386(5) ?
C11 H11 . 0.9500 ?
C12 C13 . 1.390(6) ?
C12 H12 . 0.9500 ?
C13 C14 . 1.372(6) ?
C13 H13 . 0.9500 ?
C14 C15 . 1.395(5) ?
C14 H14 . 0.9500 ?
C15 H15 . 0.9500 ?
C16 H16A . 0.9800 ?
C16 H16B . 0.9800 ?
C16 H16C . 0.9800 ?
C17 H17A . 0.9800 ?
C17 H17B . 0.9800 ?
C17 H17C . 0.9800 ?

loop_
_geom_hbond_atom_site_label_D
_geom_hbond_atom_site_label_H
_geom_hbond_atom_site_label_A
_geom_hbond_site_symmetry_A
_geom_hbond_distance_DH
_geom_hbond_distance_HA
_geom_hbond_distance_DA
_geom_hbond_angle_DHA
_geom_hbond_publ_flag
C6 H6 S2 3_755 0.95 2.71 3.599(4) 157 y

loop_
_geom_torsion_atom_site_label_1
_geom_torsion_atom_site_label_2
_geom_torsion_atom_site_label_3
_geom_torsion_atom_site_label_4
_geom_torsion_site_symmetry_1
_geom_torsion_site_symmetry_2
_geom_torsion_site_symmetry_3
_geom_torsion_site_symmetry_4
_geom_torsion
_geom_torsion_publ_flag
C4 Sn S1 C1 . . . . -105.26(14) ?
C10 Sn S1 C1 . . . . 92.39(15) ?
O1 Sn S1 C1 . . . . 172.71(12) ?
S2 Sn S1 C1 . . . . -4.83(10) ?
C4 Sn S2 C2 . . . . 116.74(14) ?
C10 Sn S2 C2 . . . . -118.59(14) ?
O1 Sn S2 C2 . . . . -5.7(3) ?
S1 Sn S2 C2 . . . . 4.72(11) ?
C2 S3 S4 C3 . . . . -1.58(16) ?
C16 S6 O1 Sn . . . . -130.43(17) ?
C17 S6 O1 Sn . . . . 126.56(19) ?
C4 Sn O1 S6 . . . . 177.97(16) ?
C10 Sn O1 S6 . . . . 55.76(16) ?
S1 Sn O1 S6 . . . . -68.78(13) ?
S2 Sn O1 S6 . . . . -58.2(3) ?
Sn S1 C1 C2 . . . . 4.4(3) ?
Sn S1 C1 C3 . . . . -176.2(2) ?
C3 C1 C2 S2 . . . . -179.4(3) ?
S1 C1 C2 S2 . . . . 0.0(5) ?
C3 C1 C2 S3 . . . . 0.1(4) ?
S1 C1 C2 S3 . . . . 179.45(17) ?
Sn S2 C2 C1 . . . . -4.1(3) ?
Sn S2 C2 S3 . . . . 176.36(15) ?
S4 S3 C2 C1 . . . . 1.1(3) ?
S4 S3 C2 S2 . . . . -179.35(16) ?
C2 C1 C3 S5 . . . . 178.8(3) ?
S1 C1 C3 S5 . . . . -0.6(4) ?
C2 C1 C3 S4 . . . . -1.6(4) ?
S1 C1 C3 S4 . . . . 179.03(17) ?
S3 S4 C3 C1 . . . . 2.0(2) ?
S3 S4 C3 S5 . . . . -178.38(18) ?
C10 Sn C4 C5 . . . . -8.7(4) ?
O1 Sn C4 C5 . . . . -94.0(3) ?
S1 Sn C4 C5 . . . . -171.4(3) ?
S2 Sn C4 C5 . . . . 97.3(3) ?
C10 Sn C4 C9 . . . . 173.5(2) ?
O1 Sn C4 C9 . . . . 88.2(3) ?
S1 Sn C4 C9 . . . . 10.8(3) ?
S2 Sn C4 C9 . . . . -80.5(2) ?
C9 C4 C5 C6 . . . . 1.4(5) ?
Sn C4 C5 C6 . . . . -176.4(3) ?
C4 C5 C6 C7 . . . . 0.3(6) ?
C5 C6 C7 C8 . . . . -1.3(6) ?
C6 C7 C8 C9 . . . . 0.5(6) ?
C7 C8 C9 C4 . . . . 1.2(5) ?
C5 C4 C9 C8 . . . . -2.2(5) ?
Sn C4 C9 C8 . . . . 175.8(3) ?
C4 Sn C10 C11 . . . . -42.9(3) ?
O1 Sn C10 C11 . . . . 41.8(3) ?
S1 Sn C10 C11 . . . . 117.8(2) ?
S2 Sn C10 C11 . . . . -150.6(3) ?
C4 Sn C10 C15 . . . . 138.4(3) ?
O1 Sn C10 C15 . . . . -136.9(3) ?
S1 Sn C10 C15 . . . . -60.9(3) ?
S2 Sn C10 C15 . . . . 30.7(3) ?
C15 C10 C11 C12 . . . . 2.3(5) ?
Sn C10 C11 C12 . . . . -176.4(3) ?
C10 C11 C12 C13 . . . . -0.1(6) ?
C11 C12 C13 C14 . . . . -1.8(6) ?
C12 C13 C14 C15 . . . . 1.4(6) ?
C13 C14 C15 C10 . . . . 0.9(5) ?
C11 C10 C15 C14 . . . . -2.7(5) ?
Sn C10 C15 C14 . . . . 176.0(3) ?
